data_2204281
loop_
_publ_author_name
'Tooke, Duncan M.'
'Song, Yufei'
'van Albada, Gerard A.'
'Reedijk, Jan'
'Spek, Anthony L.'

_publ_section_title
;
 1,4-Bis(3,5-di-<i>tert</i>-butyl-2-hydroxybenzylideneaminomethyl)benzene
;
_journal_issue 10
_journal_name_full 'Acta Crystallographica Section E'
_journal_page_first o1907
_journal_page_last o1908
_journal_paper_doi 10.1107/S1600536804023633
_journal_volume 60
_journal_year 2004
_chemical_formula_iupac 'C38 H52 N2 O2'
_chemical_formula_moiety 'C38 H52 N2 O2'
_chemical_formula_sum 'C38 H52 N2 O2'
_chemical_formula_weight 568.82
_chemical_name_systematic
;
1,4-Bis(3,5-di-tert-butyl-2-hydroxybenzylideneaminomethyl)benzene
;
_space_group_IT_number 14
_symmetry_cell_setting monoclinic
_symmetry_space_group_name_Hall '-P 2ybc'
_symmetry_space_group_name_H-M 'P 1 21/c 1'
_atom_sites_solution_hydrogens geom
_atom_sites_solution_primary direct
_atom_sites_solution_secondary difmap
_cell_angle_alpha 90
_cell_angle_beta 106.856(10)
_cell_angle_gamma 90
_cell_formula_units_Z 2
_cell_length_a 15.8792(18)
_cell_length_b 10.4601(11)
_cell_length_c 10.4395(15)
_cell_measurement_reflns_used 46
_cell_measurement_temperature 150
_cell_measurement_theta_max 20.523
_cell_measurement_theta_min 5.522
_cell_volume 1659.5(4)
_computing_cell_refinement 'DIRAX (Duisenberg, 1992)'
_computing_data_collection 'COLLECT (Nonius, 2002)'
_computing_data_reduction 'EVALCCD (Duisenberg et al., 2003)'
_computing_molecular_graphics 'PLATON (Spek, 2003)'
_computing_publication_material PLATON
_computing_structure_refinement 'SHELXL97 (Sheldrick, 1997)'
_computing_structure_solution 'SHELXS86 (Sheldrick, 1986)'
_diffrn_ambient_temperature 150
_diffrn_measured_fraction_theta_full 1.000
_diffrn_measured_fraction_theta_max 1.000
_diffrn_measurement_device_type 'Nonius KappaCCD'
_diffrn_measurement_method 'Wide-angle \f and \w scans'
_diffrn_radiation_monochromator graphite
_diffrn_radiation_source 'Rotating anode'
_diffrn_radiation_type MoK\a
_diffrn_radiation_wavelength 0.71073
_diffrn_reflns_av_R_equivalents 0.0568
_diffrn_reflns_av_sigmaI/netI 0.0354
_diffrn_reflns_limit_h_max 20
_diffrn_reflns_limit_h_min -20
_diffrn_reflns_limit_k_max 13
_diffrn_reflns_limit_k_min -13
_diffrn_reflns_limit_l_max 13
_diffrn_reflns_limit_l_min -13
_diffrn_reflns_number 43559
_diffrn_reflns_reduction_process ' ?'
_diffrn_reflns_theta_full 27.45
_diffrn_reflns_theta_max 27.45
_diffrn_reflns_theta_min 2.36
_diffrn_standards_number 0
_exptl_absorpt_coefficient_mu 0.069
_exptl_absorpt_correction_T_max 1.000
_exptl_absorpt_correction_T_min 0.850
_exptl_absorpt_correction_type multi-scan
_exptl_absorpt_process_details '(SADABS; Sheldrick, 2004)'
_exptl_crystal_colour yellow
_exptl_crystal_density_diffrn 1.138
_exptl_crystal_density_method 'Not Measured'
_exptl_crystal_description block
_exptl_crystal_F_000 620
_exptl_crystal_size_max 0.360
_exptl_crystal_size_mid 0.250
_exptl_crystal_size_min 0.080
_refine_diff_density_max 0.253
_refine_diff_density_min -0.204
_refine_ls_extinction_method none
_refine_ls_goodness_of_fit_ref 1.030
_refine_ls_hydrogen_treatment mixed
_refine_ls_matrix_type full
_refine_ls_number_parameters 200
_refine_ls_number_reflns 3791
_refine_ls_number_restraints 0
_refine_ls_restrained_S_all 1.030
_refine_ls_R_factor_all 0.0799
_refine_ls_R_factor_gt 0.0468
_refine_ls_shift/su_max 0.000
_refine_ls_shift/su_mean 0.000
_refine_ls_structure_factor_coef Fsqd
_refine_ls_weighting_details 'calc w=1/[\s^2^(Fo^2^)+(0.0486P)^2^+0.5767P] where P=(Fo^2^+2Fc^2^)/3'
_refine_ls_weighting_scheme calc
_refine_ls_wR_factor_gt 0.1019
_refine_ls_wR_factor_ref 0.1149
_reflns_number_gt 2661
_reflns_number_total 3791
_reflns_threshold_expression I>2\s(I)
_cod_data_source_file bt6528.cif
_cod_data_source_block I
_cod_depositor_comments
;
The following automatic conversions were performed:
'_symmetry_cell_setting' value 'Monoclinic' changed to 'monoclinic'
according to '/home/saulius/struct/CIF-dictionaries/cif_core.dic'
dictionary named 'cif_core.dic' version 2.4.1 from 2010-06-29.

Automatic conversion script
Id: cif_fix_enum 1527 2010-12-29 10:47:43Z saulius 

The following automatic conversions were performed:

'_symmetry_cell_setting' value 'Monoclinic' changed to 'monoclinic'
according to /home/saulius/struct/CIF-dictionaries/cif_core.dic
dictionary named 'cif_core.dic' version 2.4.1 from 2010-06-29.

Automatic conversion script
Id: cif_fix_values 1715 2011-07-08 13:25:40Z adriana 
;
_cod_original_sg_symbol_H-M 'P 21/c'
_cod_database_code 2204281
_cod_database_fobs_code 2204281

loop_
_symmetry_equiv_pos_as_xyz
x,y,z
-x,1/2+y,1/2-z
-x,-y,-z
x,1/2-y,1/2+z

loop_
_atom_site_aniso_label
_atom_site_aniso_U_11
_atom_site_aniso_U_22
_atom_site_aniso_U_33
_atom_site_aniso_U_12
_atom_site_aniso_U_13
_atom_site_aniso_U_23
O30 0.0344(6) 0.0244(6) 0.0260(6) -0.0102(5) -0.0002(5) -0.0028(5)
N20 0.0239(7) 0.0305(7) 0.0204(6) -0.0036(5) 0.0033(5) -0.0009(5)
C1 0.0264(8) 0.0319(9) 0.0244(8) 0.0031(7) 0.0017(6) 0.0026(7)
C2 0.0197(7) 0.0310(8) 0.0197(7) -0.0045(6) 0.0042(6) 0.0019(6)
C3 0.0224(8) 0.0379(9) 0.0199(7) 0.0020(7) -0.0031(6) 0.0016(7)
C4 0.0227(8) 0.0304(8) 0.0234(8) -0.0010(6) 0.0024(6) 0.0016(6)
C5 0.0228(7) 0.0235(7) 0.0240(7) 0.0004(6) 0.0076(6) 0.0001(6)
C6 0.0198(7) 0.0241(7) 0.0206(7) -0.0006(6) 0.0062(6) -0.0012(6)
C7 0.0248(8) 0.0183(7) 0.0233(7) -0.0010(6) 0.0074(6) -0.0003(6)
C8 0.0215(7) 0.0202(7) 0.0202(7) -0.0019(6) 0.0064(6) -0.0016(6)
C9 0.0223(7) 0.0226(7) 0.0187(7) 0.0001(6) 0.0047(6) -0.0002(6)
C10 0.0243(7) 0.0196(7) 0.0208(7) -0.0012(6) 0.0094(6) -0.0014(6)
C11 0.0229(7) 0.0230(7) 0.0201(7) -0.0054(6) 0.0074(6) -0.0053(6)
C12 0.0326(8) 0.0181(7) 0.0239(7) -0.0035(6) 0.0092(6) -0.0012(6)
C13 0.0412(9) 0.0225(8) 0.0287(8) 0.0009(7) 0.0083(7) 0.0054(6)
C14 0.0400(10) 0.0289(9) 0.0337(9) -0.0106(7) 0.0129(7) 0.0004(7)
C15 0.0522(11) 0.0214(8) 0.0315(9) 0.0022(7) 0.0153(8) -0.0005(7)
C16 0.0272(8) 0.0204(7) 0.0200(7) -0.0059(6) 0.0027(6) -0.0016(6)
C17 0.0480(11) 0.0340(9) 0.0279(9) -0.0163(8) -0.0074(8) 0.0013(7)
C18 0.0417(10) 0.0271(9) 0.0444(10) -0.0083(7) 0.0101(8) -0.0120(8)
C19 0.0359(9) 0.0484(11) 0.0316(9) -0.0195(8) 0.0092(7) -0.0095(8)

loop_
_atom_site_label
_atom_site_fract_x
_atom_site_fract_y
_atom_site_fract_z
_atom_site_U_iso_or_equiv
_atom_site_thermal_displace_type
_atom_site_calc_flag
_atom_site_refinement_flags
_atom_site_occupancy
_atom_site_type_symbol
O30 0.14240(7) -0.00435(10) 0.50563(11) 0.0302(3) Uani . . 1.000 O
N20 0.08326(8) 0.16781(12) 0.32842(11) 0.0256(4) Uani . . 1.000 N
C1 -0.05226(10) 0.10706(15) -0.02303(14) 0.0288(5) Uani . . 1.000 C
C2 0.01496(9) 0.09803(14) 0.09648(14) 0.0238(4) Uani . . 1.000 C
C3 0.06685(10) -0.01058(15) 0.11775(14) 0.0287(5) Uani . . 1.000 C
C4 0.02961(10) 0.20704(15) 0.19587(14) 0.0264(5) Uani . . 1.000 C
C5 0.13754(9) 0.24683(14) 0.40117(14) 0.0233(4) Uani . . 1.000 C
C6 0.19586(9) 0.21098(14) 0.53204(14) 0.0214(4) Uani . . 1.000 C
C7 0.25310(9) 0.30177(14) 0.60838(14) 0.0220(4) Uani . . 1.000 C
C8 0.31309(9) 0.27112(13) 0.72957(14) 0.0206(4) Uani . . 1.000 C
C9 0.31548(9) 0.14393(14) 0.77053(13) 0.0215(4) Uani . . 1.000 C
C10 0.26079(9) 0.04827(13) 0.69890(13) 0.0210(4) Uani . . 1.000 C
C11 0.19869(9) 0.08399(14) 0.57852(13) 0.0218(4) Uani . . 1.000 C
C12 0.26954(10) -0.09143(14) 0.74628(14) 0.0247(4) Uani . . 1.000 C
C13 0.34254(11) -0.10899(15) 0.87761(15) 0.0312(5) Uani . . 1.000 C
C14 0.18354(11) -0.13670(16) 0.77040(16) 0.0337(5) Uani . . 1.000 C
C15 0.29201(12) -0.17506(15) 0.63962(16) 0.0344(5) Uani . . 1.000 C
C16 0.37666(10) 0.37241(14) 0.81026(14) 0.0234(4) Uani . . 1.000 C
C17 0.42833(12) 0.32403(17) 0.94876(16) 0.0405(6) Uani . . 1.000 C
C18 0.32464(12) 0.48989(16) 0.83023(18) 0.0382(6) Uani . . 1.000 C
C19 0.44122(11) 0.41042(18) 0.73364(16) 0.0388(6) Uani . . 1.000 C
H1 -0.08880 0.18070 -0.04000 0.0350 Uiso calc R 1.000 H
H3 0.11320 -0.01910 0.19860 0.0340 Uiso calc R 1.000 H
H4A 0.05910 0.27850 0.16380 0.0320 Uiso calc R 1.000 H
H4B -0.02800 0.23830 0.20180 0.0320 Uiso calc R 1.000 H
H5 0.14010 0.33140 0.36940 0.0280 Uiso calc R 1.000 H
H7 0.25080 0.38710 0.57630 0.0260 Uiso calc R 1.000 H
H9 0.35720 0.12110 0.85270 0.0260 Uiso calc R 1.000 H
H13A 0.39860 -0.08000 0.86620 0.0470 Uiso calc R 1.000 H
H13B 0.34700 -0.19960 0.90270 0.0470 Uiso calc R 1.000 H
H13C 0.32880 -0.05870 0.94820 0.0470 Uiso calc R 1.000 H
H14A 0.17270 -0.08750 0.84400 0.0510 Uiso calc R 1.000 H
H14B 0.18820 -0.22770 0.79370 0.0510 Uiso calc R 1.000 H
H14C 0.13470 -0.12380 0.68890 0.0510 Uiso calc R 1.000 H
H15A 0.24480 -0.16850 0.55520 0.0520 Uiso calc R 1.000 H
H15B 0.29820 -0.26430 0.66960 0.0520 Uiso calc R 1.000 H
H15C 0.34740 -0.14570 0.62600 0.0520 Uiso calc R 1.000 H
H17A 0.46530 0.25170 0.93930 0.0610 Uiso calc R 1.000 H
H17B 0.38720 0.29630 0.99750 0.0610 Uiso calc R 1.000 H
H17C 0.46560 0.39290 0.99840 0.0610 Uiso calc R 1.000 H
H18A 0.36530 0.55510 0.88030 0.0570 Uiso calc R 1.000 H
H18B 0.28360 0.46560 0.88040 0.0570 Uiso calc R 1.000 H
H18C 0.29160 0.52430 0.74280 0.0570 Uiso calc R 1.000 H
H19A 0.48120 0.47640 0.78370 0.0580 Uiso calc R 1.000 H
H19B 0.40860 0.44390 0.64550 0.0580 Uiso calc R 1.000 H
H19C 0.47540 0.33540 0.72240 0.0580 Uiso calc R 1.000 H
H30 0.1066(14) 0.042(2) 0.427(2) 0.065(6) Uiso . . 1.000 H

loop_
_atom_type_symbol
_atom_type_description
_atom_type_scat_dispersion_real
_atom_type_scat_dispersion_imag
_atom_type_scat_source
O O 0.0106 0.0060 'International Tables Vol C Tables 4.2.6.8 and 6.1.1.4'
N N 0.0061 0.0033 'International Tables Vol C Tables 4.2.6.8 and 6.1.1.4'
H H 0.0000 0.0000 'International Tables Vol C Tables 4.2.6.8 and 6.1.1.4'
C C 0.0033 0.0016 'International Tables Vol C Tables 4.2.6.8 and 6.1.1.4'

loop_
_geom_angle_atom_site_label_1
_geom_angle_atom_site_label_2
_geom_angle_atom_site_label_3
_geom_angle_site_symmetry_1
_geom_angle_site_symmetry_3
_geom_angle
_geom_angle_publ_flag
C11 O30 H30 . . 105.1(12) no
C4 N20 C5 . . 119.43(13) yes
C2 C1 C3 . 3_555 121.16(14) no
C1 C2 C3 . . 117.81(13) no
C3 C2 C4 . . 122.87(13) no
C1 C2 C4 . . 119.30(13) no
C1 C3 C2 3_555 . 121.03(14) no
N20 C4 C2 . . 111.72(12) yes
N20 C5 C6 . . 121.81(13) yes
C5 C6 C7 . . 119.45(13) no
C7 C6 C11 . . 119.64(13) no
C5 C6 C11 . . 120.81(13) no
C6 C7 C8 . . 121.81(13) no
C7 C8 C16 . . 120.72(12) no
C9 C8 C16 . . 122.34(12) no
C7 C8 C9 . . 116.87(13) no
C8 C9 C10 . . 124.31(13) no
C9 C10 C12 . . 121.79(12) no
C11 C10 C12 . . 121.04(12) no
C9 C10 C11 . . 117.14(13) no
O30 C11 C10 . . 119.90(13) yes
C6 C11 C10 . . 120.16(13) no
O30 C11 C6 . . 119.92(12) yes
C10 C12 C13 . . 112.18(12) no
C10 C12 C14 . . 110.18(13) no
C13 C12 C14 . . 107.19(12) no
C13 C12 C15 . . 107.85(13) no
C10 C12 C15 . . 109.05(12) no
C14 C12 C15 . . 110.37(13) no
C8 C16 C18 . . 109.53(13) no
C8 C16 C19 . . 109.10(12) no
C8 C16 C17 . . 112.21(13) no
C17 C16 C19 . . 108.95(14) no
C18 C16 C19 . . 109.52(13) no
C17 C16 C18 . . 107.49(13) no
C2 C1 H1 . . 119.00 no
C3 C1 H1 3_555 . 119.00 no
C2 C3 H3 . . 119.00 no
C1 C3 H3 3_555 . 119.00 no
N20 C4 H4A . . 109.00 no
N20 C4 H4B . . 109.00 no
C2 C4 H4A . . 109.00 no
C2 C4 H4B . . 109.00 no
H4A C4 H4B . . 108.00 no
N20 C5 H5 . . 119.00 no
C6 C5 H5 . . 119.00 no
C6 C7 H7 . . 119.00 no
C8 C7 H7 . . 119.00 no
C8 C9 H9 . . 118.00 no
C10 C9 H9 . . 118.00 no
C12 C13 H13A . . 109.00 no
C12 C13 H13B . . 109.00 no
C12 C13 H13C . . 109.00 no
H13A C13 H13B . . 110.00 no
H13A C13 H13C . . 109.00 no
H13B C13 H13C . . 109.00 no
C12 C14 H14A . . 109.00 no
C12 C14 H14B . . 110.00 no
C12 C14 H14C . . 109.00 no
H14A C14 H14B . . 109.00 no
H14A C14 H14C . . 109.00 no
H14B C14 H14C . . 109.00 no
C12 C15 H15A . . 110.00 no
C12 C15 H15B . . 109.00 no
C12 C15 H15C . . 109.00 no
H15A C15 H15B . . 109.00 no
H15A C15 H15C . . 109.00 no
H15B C15 H15C . . 109.00 no
C16 C17 H17A . . 109.00 no
C16 C17 H17B . . 109.00 no
C16 C17 H17C . . 109.00 no
H17A C17 H17B . . 109.00 no
H17A C17 H17C . . 109.00 no
H17B C17 H17C . . 110.00 no
C16 C18 H18A . . 110.00 no
C16 C18 H18B . . 109.00 no
C16 C18 H18C . . 109.00 no
H18A C18 H18B . . 109.00 no
H18A C18 H18C . . 109.00 no
H18B C18 H18C . . 109.00 no
C16 C19 H19A . . 110.00 no
C16 C19 H19B . . 109.00 no
C16 C19 H19C . . 110.00 no
H19A C19 H19B . . 109.00 no
H19A C19 H19C . . 109.00 no
H19B C19 H19C . . 109.00 no

loop_
_geom_bond_atom_site_label_1
_geom_bond_atom_site_label_2
_geom_bond_site_symmetry_2
_geom_bond_distance
_geom_bond_publ_flag
O30 C11 . 1.3555(18) yes
O30 H30 . 0.98(2) no
N20 C5 . 1.2741(19) yes
N20 C4 . 1.4578(18) yes
C1 C2 . 1.390(2) no
C1 C3 3_555 1.385(2) no
C2 C3 . 1.383(2) no
C2 C4 . 1.514(2) no
C5 C6 . 1.460(2) no
C6 C11 . 1.410(2) no
C6 C7 . 1.394(2) no
C7 C8 . 1.383(2) no
C8 C9 . 1.395(2) no
C8 C16 . 1.536(2) no
C9 C10 . 1.392(2) no
C10 C11 . 1.4045(19) no
C10 C12 . 1.536(2) no
C12 C14 . 1.534(2) no
C12 C15 . 1.537(2) no
C12 C13 . 1.528(2) no
C16 C18 . 1.528(2) no
C16 C19 . 1.525(2) no
C16 C17 . 1.527(2) no
C1 H1 . 0.9500 no
C3 H3 . 0.9500 no
C4 H4A . 0.9900 no
C4 H4B . 0.9900 no
C5 H5 . 0.9500 no
C7 H7 . 0.9500 no
C9 H9 . 0.9500 no
C13 H13A . 0.9800 no
C13 H13B . 0.9800 no
C13 H13C . 0.9800 no
C14 H14A . 0.9800 no
C14 H14B . 0.9800 no
C14 H14C . 0.9800 no
C15 H15A . 0.9800 no
C15 H15B . 0.9800 no
C15 H15C . 0.9800 no
C17 H17A . 0.9800 no
C17 H17B . 0.9800 no
C17 H17C . 0.9800 no
C18 H18A . 0.9800 no
C18 H18B . 0.9800 no
C18 H18C . 0.9800 no
C19 H19A . 0.9800 no
C19 H19B . 0.9800 no
C19 H19C . 0.9800 no

loop_
_geom_contact_atom_site_label_1
_geom_contact_atom_site_label_2
_geom_contact_distance
_geom_contact_site_symmetry_2
_geom_contact_publ_flag
O30 N20 2.5573(16) . no
O30 C14 2.989(2) . no
O30 C15 2.977(2) . no
O30 H14C 2.3200 . no
O30 H15A 2.3200 . no
N20 O30 2.5573(16) . no
N20 H3 2.5000 . no
N20 H30 1.65(2) . no
C2 C5 3.589(2) 4_554 no
C4 C14 3.579(2) 3_556 no
C5 C2 3.589(2) 4_555 no
C14 O30 2.989(2) . no
C14 C4 3.579(2) 3_556 no
C15 O30 2.977(2) . no
C1 H14A 3.0400 3_556 no
C4 H30 2.93(2) . no
C5 H30 2.23(2) . no
C6 H18B 3.0200 4_554 no
C6 H4A 2.8900 4_555 no
C7 H19B 2.8100 . no
C7 H18C 2.7000 . no
C7 H17B 2.8900 4_554 no
C8 H17B 3.0700 4_554 no
C9 H13A 2.7300 . no
C9 H13C 2.7800 . no
C9 H17B 2.8100 . no
C9 H17A 2.7600 . no
C11 H15A 2.7700 . no
C11 H18B 2.8300 4_554 no
C11 H14C 2.7900 . no
C11 H4A 2.9900 4_555 no
C13 H9 2.4400 . no
C14 H4B 2.7800 3_556 no
C14 H1 3.1000 2_545 no
C17 H9 2.4800 . no
C18 H7 2.7800 . no
C18 H15B 3.0300 1_565 no
C19 H7 3.0000 . no
C19 H13A 3.0200 2_656 no
H1 H4B 2.5000 . no
H1 C14 3.1000 2_555 no
H1 H14C 2.5400 2_555 no
H3 N20 2.5000 . no
H3 H30 2.5000 . no
H4A H5 2.2300 . no
H4A C6 2.8900 4_554 no
H4A C11 2.9900 4_554 no
H4B H1 2.5000 . no
H4B C14 2.7800 3_556 no
H4B H14B 2.5600 3_556 no
H4B H14C 2.5900 3_556 no
H5 H4A 2.2300 . no
H5 H7 2.4300 . no
H7 C18 2.7800 . no
H7 C19 3.0000 . no
H7 H5 2.4300 . no
H7 H18C 2.2000 . no
H7 H19B 2.4700 . no
H9 C13 2.4400 . no
H9 C17 2.4800 . no
H9 H13A 2.2000 . no
H9 H13C 2.2300 . no
H9 H17A 2.1700 . no
H9 H17B 2.3400 . no
H13A C9 2.7300 . no
H13A H9 2.2000 . no
H13A H15C 2.5000 . no
H13A C19 3.0200 2_646 no
H13A H19C 2.5900 2_646 no
H13B H14B 2.4600 . no
H13B H15B 2.4300 . no
H13C C9 2.7800 . no
H13C H9 2.2300 . no
H13C H14A 2.4200 . no
H13C H19B 2.4000 4_555 no
H14A H13C 2.4200 . no
H14A C1 3.0400 3_556 no
H14B H13B 2.4600 . no
H14B H15B 2.4900 . no
H14B H4B 2.5600 3_556 no
H14C O30 2.3200 . no
H14C C11 2.7900 . no
H14C H15A 2.5800 . no
H14C H1 2.5400 2_545 no
H14C H4B 2.5900 3_556 no
H15A O30 2.3200 . no
H15A C11 2.7700 . no
H15A H14C 2.5800 . no
H15B C18 3.0300 1_545 no
H15B H13B 2.4300 . no
H15B H14B 2.4900 . no
H15B H18C 2.3500 1_545 no
H15C H13A 2.5000 . no
H17A C9 2.7600 . no
H17A H9 2.1700 . no
H17A H19C 2.4800 . no
H17B C9 2.8100 . no
H17B H9 2.3400 . no
H17B H18B 2.4800 . no
H17B C7 2.8900 4_555 no
H17B C8 3.0700 4_555 no
H17C H18A 2.4100 . no
H17C H19A 2.4800 . no
H17C H17C 2.4900 3_667 no
H17C H19A 2.5800 3_667 no
H18A H17C 2.4100 . no
H18A H19A 2.4800 . no
H18B H17B 2.4800 . no
H18B C6 3.0200 4_555 no
H18B C11 2.8300 4_555 no
H18C C7 2.7000 . no
H18C H7 2.2000 . no
H18C H15B 2.3500 1_565 no
H18C H19B 2.5100 . no
H19A H17C 2.4800 . no
H19A H18A 2.4800 . no
H19A H17C 2.5800 3_667 no
H19B C7 2.8100 . no
H19B H7 2.4700 . no
H19B H18C 2.5100 . no
H19B H13C 2.4000 4_554 no
H19C H17A 2.4800 . no
H19C H13A 2.5900 2_656 no
H30 N20 1.65(2) . no
H30 C4 2.93(2) . no
H30 C5 2.23(2) . no
H30 H3 2.5000 . no

loop_
_geom_hbond_atom_site_label_D
_geom_hbond_atom_site_label_H
_geom_hbond_atom_site_label_A
_geom_hbond_distance_DH
_geom_hbond_distance_HA
_geom_hbond_distance_DA
_geom_hbond_angle_DHA
_geom_hbond_publ_flag
O30 H30 N20 0.98(2) 1.65(2) 2.5573(16) 152.9(19) yes
C3 H3 N20 0.95 2.5 2.8380(19) 101 no
C14 H14C O30 0.98 2.32 2.989(2) 125 no
C15 H15A O30 0.98 2.32 2.977(2) 124 no

loop_
_geom_torsion_atom_site_label_1
_geom_torsion_atom_site_label_2
_geom_torsion_atom_site_label_3
_geom_torsion_atom_site_label_4
_geom_torsion_site_symmetry_1
_geom_torsion_site_symmetry_3
_geom_torsion_site_symmetry_4
_geom_torsion
_geom_torsion_publ_flag
C5 N20 C4 C2 . . . 144.47(14) no
C4 N20 C5 C6 . . . -177.07(13) no
C3 C1 C2 C3 3_555 . . 0.0(2) no
C3 C1 C2 C4 3_555 . . 178.79(14) no
C2 C1 C3 C2 . 3_555 3_555 0.0(2) no
C4 C2 C3 C1 . . 3_555 -178.74(15) no
C1 C2 C4 N20 . . . 163.11(14) no
C1 C2 C3 C1 . . 3_555 0.0(2) no
C3 C2 C4 N20 . . . -18.2(2) no
N20 C5 C6 C11 . . . 4.7(2) no
N20 C5 C6 C7 . . . -179.07(14) no
C5 C6 C11 O30 . . . -4.7(2) no
C5 C6 C11 C10 . . . 174.11(14) no
C7 C6 C11 O30 . . . 179.11(13) no
C7 C6 C11 C10 . . . -2.1(2) no
C5 C6 C7 C8 . . . -176.36(14) no
C11 C6 C7 C8 . . . -0.1(2) no
C6 C7 C8 C16 . . . 178.75(14) no
C6 C7 C8 C9 . . . 1.7(2) no
C7 C8 C16 C19 . . . -66.96(18) no
C7 C8 C16 C18 . . . 52.91(18) no
C7 C8 C9 C10 . . . -1.2(2) no
C16 C8 C9 C10 . . . -178.22(14) no
C7 C8 C16 C17 . . . 172.21(14) no
C9 C8 C16 C17 . . . -10.9(2) no
C9 C8 C16 C18 . . . -130.22(15) no
C9 C8 C16 C19 . . . 109.92(16) no
C8 C9 C10 C12 . . . 177.16(14) no
C8 C9 C10 C11 . . . -0.9(2) no
C9 C10 C11 C6 . . . 2.5(2) no
C12 C10 C11 O30 . . . 3.3(2) no
C9 C10 C11 O30 . . . -178.69(13) no
C11 C10 C12 C14 . . . -62.09(17) no
C11 C10 C12 C15 . . . 59.18(19) no
C12 C10 C11 C6 . . . -175.52(13) no
C9 C10 C12 C13 . . . 0.7(2) no
C9 C10 C12 C14 . . . 119.97(15) no
C9 C10 C12 C15 . . . -118.76(15) no
C11 C10 C12 C13 . . . 178.58(14) no
